data_7135928
loop_
_publ_author_name
'Li, Chengchuang'
'Zhu, Teng'
'Zhang, Linan'
'Tang, Jie'
'Cheng, Yangfan'
'Wang, Quan'
'Cheng, Guangbin'
'Xiao, Chuan'
'Yang, Hongwei'

_publ_section_title
;
 Construction of Ultra-Heat-Resistant Explosives via a Strategy of
 Building Hydrogen-Bond Networks in Heterocyclic Bridges
;
_journal_name_full 'Chemical Communications'
_journal_paper_doi 10.1039/D6CC03037H
_journal_year 2026
_chemical_formula_moiety '2(C17 H7 N11 O17), C2 H3 N'
_chemical_formula_sum 'C36 H17 N23 O34'
_chemical_formula_weight 1315.72
_space_group_crystal_system monoclinic
_space_group_IT_number 14
_space_group_name_Hall '-P 2ybc'
_space_group_name_H-M_alt 'P 1 21/c 1'
_atom_sites_solution_hydrogens geom
_audit_creation_date 2025-11-21
_audit_creation_method
;
Olex2 1.5
(compiled 2025.07.13 svn.rb7424aed for OlexSys, GUI svn.r7314)
;
_audit_update_record
;
2026-05-08 deposited with the CCDC.	2026-06-09 downloaded from the CCDC.
;
_cell_angle_alpha 90
_cell_angle_beta 104.027(5)
_cell_angle_gamma 90
_cell_formula_units_Z 4
_cell_length_a 24.4413(17)
_cell_length_b 15.6786(9)
_cell_length_c 12.9303(9)
_cell_measurement_reflns_used 1775
_cell_measurement_temperature 193.00
_cell_measurement_theta_max 64.55
_cell_measurement_theta_min 3.38
_cell_volume 4807.2(6)
_computing_cell_refinement 'SAINT V8.40B (?, 2016)'
_computing_data_reduction 'SAINT V8.40B (?, 2016)'
_computing_molecular_graphics 'Olex2 1.5 (Dolomanov et al., 2009)'
_computing_publication_material 'Olex2 1.5 (Dolomanov et al., 2009)'
_computing_structure_refinement 'SHELXL 2018/3 (Sheldrick, 2015)'
_computing_structure_solution 'SHELXT  (Sheldrick, 2015)'
_diffrn_ambient_temperature 193.00
_diffrn_measured_fraction_theta_full 0.969
_diffrn_measured_fraction_theta_max 0.969
_diffrn_measurement_device_type 'Bruker APEX-II CCD'
_diffrn_measurement_method '\f and \w scans'
_diffrn_radiation_type CuK\a
_diffrn_radiation_wavelength 1.54178
_diffrn_reflns_av_R_equivalents 0.0981
_diffrn_reflns_av_unetI/netI 0.0904
_diffrn_reflns_Laue_measured_fraction_full 0.969
_diffrn_reflns_Laue_measured_fraction_max 0.969
_diffrn_reflns_limit_h_max 29
_diffrn_reflns_limit_h_min -29
_diffrn_reflns_limit_k_max 8
_diffrn_reflns_limit_k_min -18
_diffrn_reflns_limit_l_max 15
_diffrn_reflns_limit_l_min -14
_diffrn_reflns_number 31247
_diffrn_reflns_point_group_measured_fraction_full 0.969
_diffrn_reflns_point_group_measured_fraction_max 0.969
_diffrn_reflns_theta_full 67.679
_diffrn_reflns_theta_max 68.235
_diffrn_reflns_theta_min 3.379
_diffrn_source_current 1.1
_diffrn_source_power 0.05500000000000001
_diffrn_source_voltage 50.0
_diffrn_standards_number 0
_exptl_absorpt_coefficient_mu 1.461
_exptl_absorpt_correction_T_max 0.1142
_exptl_absorpt_correction_T_min 0.0252
_exptl_absorpt_correction_type multi-scan
_exptl_absorpt_process_details
;
SADABS-2016/2 (Bruker,2016/2) was used for absorption correction.
wR2(int) was 0.1274 before and 0.0767 after correction.
The Ratio of minimum to maximum transmission is 0.2207.
The \l/2 correction factor is Not present.
;
_exptl_crystal_density_diffrn 1.818
_exptl_crystal_description block
_exptl_crystal_F_000 2664
_exptl_crystal_size_max 0.13
_exptl_crystal_size_mid 0.12
_exptl_crystal_size_min 0.1
_refine_diff_density_max 0.350
_refine_diff_density_min -0.268
_refine_diff_density_rms 0.055
_refine_ls_extinction_method none
_refine_ls_goodness_of_fit_ref 1.020
_refine_ls_hydrogen_treatment constr
_refine_ls_matrix_type full
_refine_ls_number_parameters 926
_refine_ls_number_reflns 8529
_refine_ls_number_restraints 115
_refine_ls_restrained_S_all 1.017
_refine_ls_R_factor_all 0.1143
_refine_ls_R_factor_gt 0.0670
_refine_ls_shift/su_max 0.002
_refine_ls_shift/su_mean 0.000
_refine_ls_structure_factor_coef Fsqd
_refine_ls_weighting_details 'w=1/[\s^2^(Fo^2^)+(0.0559P)^2^+3.3575P] where P=(Fo^2^+2Fc^2^)/3'
_refine_ls_weighting_scheme calc
_refine_ls_wR_factor_gt 0.1569
_refine_ls_wR_factor_ref 0.1914
_reflns_Friedel_coverage 0.000
_reflns_number_gt 5197
_reflns_number_total 8529
_reflns_threshold_expression 'I > 2\s(I)'
_cod_data_source_file d6cc03037h2.cif
_cod_data_source_block 1
_cod_database_code 7135928
_shelx_shelxl_version_number 2018/3
_shelx_space_group_comment
;
The symmetry employed for this shelxl refinement is uniquely defined
by the following loop, which should always be used as a source of
symmetry information in preference to the above space-group names.
They are only intended as comments.
;
_olex2_refinement_description
;
1. Fixed Uiso
 At 1.2 times of:
  All C(H) groups, All N(H) groups
 At 1.5 times of:
  All C(H,H,H) groups, All O(H) groups
2. Restrained distances
 O4A-C3
 2.2 with sigma of 0.02
 N23A-C35A
 1.14 with sigma of 0.02
 C35A-N23A
 1.137 with sigma of 0.01
 C36A-N23A
 2.593 with sigma of 0.02
 C35A-C36A
 1.456 with sigma of 0.01
 N23A-C36A
 2.59 with sigma of 0.04
 N1A-C1 \\sim N1-C1
 with sigma of 0.02
 O4A-N2A \\sim O4-N2
 with sigma of 0.02
 O2A-N1A \\sim O2-N1
 with sigma of 0.02
 O1A-N1A \\sim O1-N1
 with sigma of 0.02
3. Uiso/Uaniso restraints and constraints
C35A \\sim C36A \\sim N23A: within 2A with sigma of 0.04 and sigma for terminal
atoms of 0.08 within 2A
N1 \\sim N1A \\sim N2A \\sim O1 \\sim O1A \\sim O2 \\sim O2A \\sim O3A \\sim
O4A: within 2A with sigma of 0.01 and sigma for terminal atoms of 0.02 within 2A
4. Rigid body (RIGU) restrains
 C35A, C36A, N23A
 with sigma for 1-2 distances of 0.004 and sigma for 1-3 distances of 0.004
5. Others
 Sof(N2A)=Sof(O3A)=Sof(O4A)=1-FVAR(1)
 Sof(N2)=Sof(O3)=Sof(O4)=FVAR(1)
 Sof(N1A)=Sof(O1A)=Sof(O2A)=1-FVAR(2)
 Sof(N1)=Sof(O1)=Sof(O2)=FVAR(2)
 Sof(C35A)=Sof(C36A)=Sof(H36D)=Sof(H36E)=Sof(H36F)=Sof(N23A)=1-FVAR(3)
 Sof(C35)=Sof(C36)=Sof(H36A)=Sof(H36B)=Sof(H36C)=Sof(N23)=FVAR(3)
6.a Aromatic/amide H refined with riding coordinates:
 C2(H2), C4(H4), C14(H14), C16(H16), N4(H4A), N8(H8), C19(H19), C23(H23),
 C31(H31), C33(H33), N15(H15), N19(H19A)
6.b Idealised Me refined as rotating group:
 C36(H36A,H36B,H36C), C36A(H36D,H36E,H36F)
6.c Idealised tetrahedral OH refined as rotating group:
 O9(H9), O24(H24)
;
_olex2_submission_special_instructions 'No special instructions were received'

loop_
_space_group_symop_operation_xyz
'x, y, z'
'-x, y+1/2, -z+1/2'
'-x, -y, -z'
'x, -y-1/2, z-1/2'

loop_
_atom_site_label
_atom_site_type_symbol
_atom_site_fract_x
_atom_site_fract_y
_atom_site_fract_z
_atom_site_U_iso_or_equiv
_atom_site_adp_type
_atom_site_occupancy
_atom_site_site_symmetry_order
_atom_site_calc_flag
_atom_site_refinement_flags_posn
_atom_site_refinement_flags_adp
_atom_site_refinement_flags_occupancy
_atom_site_disorder_assembly
_atom_site_disorder_group
C1 C 0.7958(2) 0.6436(4) 0.8492(4) 0.0733(14) Uani 1 1 d D . . . .
C2 C 0.7968(3) 0.7064(4) 0.7722(4) 0.0828(18) Uani 1 1 d . . . . .
H2 H 0.763688 0.737852 0.741044 0.099 Uiso 1 1 calc R U . . .
C3 C 0.8450(3) 0.7215(4) 0.7432(4) 0.0850(18) Uani 1 1 d D . . . .
C4 C 0.8948(3) 0.6838(4) 0.7912(4) 0.0739(14) Uani 1 1 d . . . . .
H4 H 0.928434 0.695769 0.769526 0.089 Uiso 1 1 calc R U . . .
C5 C 0.8941(2) 0.6266(3) 0.8736(3) 0.0617(11) Uani 1 1 d . . . . .
C6 C 0.8447(2) 0.6016(3) 0.9025(3) 0.0575(10) Uani 1 1 d . . . . .
C7 C 0.86641(16) 0.4585(3) 0.9695(3) 0.0516(9) Uani 1 1 d . . . . .
C8 C 0.86704(18) 0.3919(3) 1.0438(3) 0.0567(10) Uani 1 1 d . . . . .
C9 C 0.89475(18) 0.3137(3) 1.0323(3) 0.0562(10) Uani 1 1 d . . . . .
C10 C 0.91879(17) 0.3050(3) 0.9440(3) 0.0539(10) Uani 1 1 d . . . . .
C11 C 0.91496(16) 0.3748(3) 0.8727(3) 0.0509(9) Uani 1 1 d . . . . .
C12 C 0.92675(18) 0.4363(3) 0.7075(3) 0.0531(10) Uani 1 1 d . . . . .
C13 C 0.97159(19) 0.4718(3) 0.6714(3) 0.0603(11) Uani 1 1 d . . . . .
C14 C 0.9645(2) 0.5369(4) 0.5974(4) 0.0644(12) Uani 1 1 d . . . . .
H14 H 0.996021 0.561022 0.577046 0.077 Uiso 1 1 calc R U . . .
C15 C 0.9109(2) 0.5657(3) 0.5540(3) 0.0641(12) Uani 1 1 d . . . . .
C16 C 0.8649(2) 0.5334(4) 0.5849(4) 0.0632(11) Uani 1 1 d . . . . .
H16 H 0.828067 0.554809 0.555065 0.076 Uiso 1 1 calc R U . . .
C17 C 0.87334(18) 0.4695(3) 0.6597(3) 0.0542(10) Uani 1 1 d . . . . .
N1 N 0.7395(5) 0.624(2) 0.8603(19) 0.077(3) Uani 0.57(6) 1 d D U P A 1
N1A N 0.7433(8) 0.621(3) 0.883(3) 0.088(4) Uani 0.43(6) 1 d D U P A 2
N2 N 0.8491(5) 0.7804(12) 0.6544(12) 0.060(5) Uani 0.47(5) 1 d D . P B 1
N2A N 0.8359(17) 0.793(2) 0.666(3) 0.179(12) Uani 0.53(5) 1 d D U P B 2
N3 N 0.94970(18) 0.5967(3) 0.9301(3) 0.0630(10) Uani 1 1 d . . . . .
N4 N 0.84332(16) 0.5362(3) 0.9754(3) 0.0593(9) Uani 1 1 d . . . . .
H4A H 0.826703 0.546087 1.027404 0.071 Uiso 1 1 calc R U . . .
N5 N 0.89003(14) 0.4474(3) 0.8879(3) 0.0521(8) Uani 1 1 d . . . . .
N6 N 0.83879(17) 0.4009(3) 1.1273(3) 0.0672(11) Uani 1 1 d . . . . .
N7 N 0.94312(17) 0.2261(3) 0.9219(3) 0.0645(10) Uani 1 1 d . . . . .
N8 N 0.93578(15) 0.3728(3) 0.7851(3) 0.0537(8) Uani 1 1 d . . . . .
H8 H 0.956352 0.328489 0.776416 0.064 Uiso 1 1 calc R U . . .
N9 N 1.02992(18) 0.4431(4) 0.7155(3) 0.0722(12) Uani 1 1 d . . . C 4
N10 N 0.82180(16) 0.4351(3) 0.6833(3) 0.0596(9) Uani 1 1 d . . . . .
N11 N 0.9013(2) 0.6320(4) 0.4719(4) 0.0843(14) Uani 1 1 d . . . D 4
O1 O 0.7013(7) 0.6290(14) 0.7814(19) 0.090(4) Uani 0.57(6) 1 d D U P A 1
O1A O 0.6972(10) 0.6366(17) 0.819(3) 0.102(5) Uani 0.43(6) 1 d D U P A 2
O2 O 0.7372(9) 0.6018(17) 0.9485(19) 0.076(4) Uani 0.57(6) 1 d D U P A 1
O2A O 0.7411(14) 0.589(2) 0.971(3) 0.090(6) Uani 0.43(6) 1 d D U P A 2
O3 O 0.8145(8) 0.8401(16) 0.6370(18) 0.105(6) Uani 0.47(5) 1 d . . P B 1
O3A O 0.8014(19) 0.8403(15) 0.654(2) 0.187(11) Uani 0.53(5) 1 d . U P B 2
O4 O 0.8844(6) 0.7676(11) 0.6021(10) 0.070(4) Uani 0.47(5) 1 d D . P B 1
O4A O 0.869(2) 0.781(3) 0.609(2) 0.185(15) Uani 0.53(5) 1 d D U P B 2
O5 O 0.98610(16) 0.5892(3) 0.8788(3) 0.0779(10) Uani 1 1 d . . . . .
O6 O 0.95832(15) 0.5833(3) 1.0252(3) 0.0698(9) Uani 1 1 d . . . . .
O7 O 0.80943(17) 0.4645(3) 1.1307(3) 0.0806(11) Uani 1 1 d . . . . .
O8 O 0.84384(18) 0.3442(3) 1.1968(3) 0.0837(11) Uani 1 1 d . . . . .
O9 O 0.89960(18) 0.2505(3) 1.1002(3) 0.0765(10) Uani 1 1 d . . . . .
H9 H 0.878341 0.259083 1.141353 0.115 Uiso 1 1 calc R U . . .
O10 O 0.93348(19) 0.1604(3) 0.9660(4) 0.0894(12) Uani 1 1 d . . . . .
O11 O 0.97151(18) 0.2250(3) 0.8553(3) 0.0799(11) Uani 1 1 d . . . . .
O12 O 1.03681(16) 0.3694(3) 0.7458(3) 0.0803(11) Uani 1 1 d . . . C 4
O13 O 1.06751(18) 0.4933(4) 0.7159(5) 0.1140(17) Uani 1 1 d . . . C 4
O14 O 0.81908(14) 0.3588(2) 0.6996(2) 0.0650(8) Uani 1 1 d . . . . .
O15 O 0.78354(15) 0.4867(3) 0.6829(3) 0.0802(10) Uani 1 1 d . . . . .
O16 O 0.9425(2) 0.6676(3) 0.4546(3) 0.0977(14) Uani 1 1 d . . . D 4
O17 O 0.8527(2) 0.6475(4) 0.4262(4) 0.119(2) Uani 1 1 d . . . D 4
C18 C 0.48426(19) 0.2080(4) 0.3634(4) 0.0627(12) Uani 1 1 d . . . . .
C19 C 0.49892(19) 0.1309(4) 0.3295(4) 0.0643(12) Uani 1 1 d . . . . .
H19 H 0.484861 0.113493 0.257537 0.077 Uiso 1 1 calc R U . . .
C20 C 0.53453(19) 0.0785(3) 0.4014(4) 0.0616(11) Uani 1 1 d . . . . .
C21 C 0.55860(17) 0.1032(3) 0.5081(3) 0.0561(10) Uani 1 1 d . . . . .
C22 C 0.54001(17) 0.1824(3) 0.5380(3) 0.0546(10) Uani 1 1 d . . . . .
C23 C 0.50368(19) 0.2355(4) 0.4679(3) 0.0608(11) Uani 1 1 d . . . . .
H23 H 0.492414 0.288965 0.490478 0.073 Uiso 1 1 calc R U . . .
C24 C 0.64456(18) 0.0744(3) 0.6479(3) 0.0564(10) Uani 1 1 d . . . . .
C25 C 0.6794(2) 0.0125(3) 0.7134(4) 0.0637(11) Uani 1 1 d . . . . .
C26 C 0.7285(2) 0.0420(4) 0.7895(4) 0.0638(12) Uani 1 1 d . . . . .
C27 C 0.73834(18) 0.1295(3) 0.7974(3) 0.0575(10) Uani 1 1 d . . . . .
C28 C 0.70330(17) 0.1849(3) 0.7232(3) 0.0519(9) Uani 1 1 d . . . . .
C29 C 0.68115(16) 0.3307(3) 0.6556(3) 0.0519(9) Uani 1 1 d . . . . .
C30 C 0.66138(19) 0.3212(3) 0.5450(3) 0.0579(10) Uani 1 1 d . . . . .
C31 C 0.6283(2) 0.3807(4) 0.4819(4) 0.0662(12) Uani 1 1 d . . . . .
H31 H 0.615408 0.372049 0.407242 0.079 Uiso 1 1 calc R U . . .
C32 C 0.6141(2) 0.4525(4) 0.5283(4) 0.0682(12) Uani 1 1 d . . . . .
C33 C 0.6319(2) 0.4680(3) 0.6368(4) 0.0632(11) Uani 1 1 d . . . . .
H33 H 0.621362 0.518390 0.667857 0.076 Uiso 1 1 calc R U . . .
C34 C 0.66557(17) 0.4069(3) 0.6978(3) 0.0561(10) Uani 1 1 d . . . . .
N12 N 0.44440(19) 0.2621(4) 0.2879(4) 0.0758(12) Uani 1 1 d . . . E 4
N13 N 0.54465(17) -0.0060(3) 0.3610(4) 0.0694(11) Uani 1 1 d . . . F 4
N14 N 0.55264(15) 0.2096(3) 0.6504(3) 0.0581(9) Uani 1 1 d . . . . .
N15 N 0.59655(16) 0.0502(3) 0.5751(3) 0.0615(9) Uani 1 1 d . . . . .
H15 H 0.589063 -0.004721 0.570352 0.074 Uiso 1 1 calc R U . . .
N16 N 0.65724(14) 0.1565(3) 0.6529(3) 0.0541(8) Uani 1 1 d . . . . .
N17 N 0.6670(2) -0.0760(3) 0.7038(4) 0.0845(14) Uani 1 1 d . . . . .
N18 N 0.78493(17) 0.1626(3) 0.8785(3) 0.0638(10) Uani 1 1 d . . . . .
N19 N 0.71365(15) 0.2697(3) 0.7231(3) 0.0539(8) Uani 1 1 d . . . . .
H19A H 0.743667 0.288425 0.769824 0.065 Uiso 1 1 calc R U . . .
N20 N 0.67973(17) 0.2487(3) 0.4885(3) 0.0608(9) Uani 1 1 d . . . . .
N21 N 0.68701(17) 0.4253(3) 0.8127(3) 0.0597(9) Uani 1 1 d . . . G 4
N22 N 0.5803(2) 0.5175(4) 0.4601(4) 0.0890(15) Uani 1 1 d . . . H 4
O002 O 0.55955(15) 0.2861(3) 0.6681(3) 0.0681(8) Uani 1 1 d . . . . .
O006 O 0.55297(13) 0.1548(3) 0.7179(2) 0.0658(8) Uani 1 1 d . . . . .
O18 O 0.42292(19) 0.3206(3) 0.3227(3) 0.0910(12) Uani 1 1 d . . . E 4
O19 O 0.43567(19) 0.2435(4) 0.1934(3) 0.0981(14) Uani 1 1 d . . . E 4
O20 O 0.53744(17) -0.0149(3) 0.2654(3) 0.0848(12) Uani 1 1 d . . . F 4
O21 O 0.55752(17) -0.0647(3) 0.4261(3) 0.0788(10) Uani 1 1 d . . . F 4
O22 O 0.62433(19) -0.1017(3) 0.6406(4) 0.0921(12) Uani 1 1 d . . . . .
O23 O 0.7000(3) -0.1274(3) 0.7602(5) 0.140(3) Uani 1 1 d . . . . .
O24 O 0.7645(2) -0.0104(3) 0.8500(4) 0.0982(14) Uani 1 1 d . . . . .
H24 H 0.753512 -0.060931 0.836811 0.147 Uiso 1 1 calc R U . . .
O25 O 0.8044(3) 0.1181(4) 0.9557(4) 0.132(2) Uani 1 1 d . . . . .
O26 O 0.80161(14) 0.2353(2) 0.8726(2) 0.0647(8) Uani 1 1 d . . . . .
O27 O 0.73609(13) 0.4089(2) 0.8541(2) 0.0647(8) Uani 1 1 d . . . G 4
O28 O 0.65419(15) 0.4580(3) 0.8577(3) 0.0732(9) Uani 1 1 d . . . G 4
O29 O 0.5542(3) 0.5674(4) 0.4989(4) 0.121(2) Uani 1 1 d . . . H 4
O30 O 0.5819(3) 0.5175(4) 0.3654(4) 0.1151(18) Uani 1 1 d . . . H 4
O31 O 0.64655(16) 0.2237(3) 0.4080(3) 0.0738(9) Uani 1 1 d . . . . .
O32 O 0.72786(15) 0.2221(3) 0.5212(3) 0.0730(9) Uani 1 1 d . . . . .
C35 C 0.7101(8) 0.6930(11) 0.5103(16) 0.078(5) Uani 0.54(3) 1 d . . P I 1
C35A C 0.6903(16) 0.668(2) 0.510(3) 0.132(11) Uani 0.46(3) 1 d D U P I 2
C36 C 0.6666(14) 0.7386(17) 0.528(3) 0.095(7) Uani 0.54(3) 1 d . . P I 1
H36A H 0.645730 0.764563 0.461062 0.142 Uiso 0.54(3) 1 calc R U P I 1
H36B H 0.680919 0.783488 0.580272 0.142 Uiso 0.54(3) 1 calc R U P I 1
H36C H 0.641385 0.700944 0.555528 0.142 Uiso 0.54(3) 1 calc R U P I 1
C36A C 0.6535(17) 0.741(2) 0.510(3) 0.112(11) Uani 0.46(3) 1 d D U P I 2
H36D H 0.665711 0.788051 0.471767 0.168 Uiso 0.46(3) 1 calc R U P I 2
H36E H 0.655481 0.757887 0.583820 0.168 Uiso 0.46(3) 1 calc R U P I 2
H36F H 0.614633 0.725054 0.474985 0.168 Uiso 0.46(3) 1 calc R U P I 2
N23 N 0.7513(8) 0.6638(13) 0.5084(10) 0.111(7) Uani 0.54(3) 1 d . . P I 1
N23A N 0.7142(16) 0.607(2) 0.500(2) 0.175(15) Uani 0.46(3) 1 d D U P I 2

loop_
_atom_site_aniso_label
_atom_site_aniso_U_11
_atom_site_aniso_U_22
_atom_site_aniso_U_33
_atom_site_aniso_U_23
_atom_site_aniso_U_13
_atom_site_aniso_U_12
C1 0.075(3) 0.060(4) 0.075(3) -0.009(2) -0.002(2) 0.006(2)
C2 0.099(4) 0.055(4) 0.073(3) -0.005(2) -0.020(3) 0.015(3)
C3 0.113(5) 0.057(4) 0.069(3) 0.006(2) -0.010(3) -0.017(3)
C4 0.099(4) 0.059(3) 0.057(2) -0.004(2) 0.004(2) -0.021(3)
C5 0.079(3) 0.051(3) 0.050(2) -0.0042(19) 0.0056(19) -0.003(2)
C6 0.071(3) 0.046(3) 0.050(2) -0.0029(18) 0.0055(18) 0.001(2)
C7 0.053(2) 0.053(3) 0.0461(19) -0.0022(17) 0.0071(16) -0.0037(17)
C8 0.057(2) 0.065(3) 0.049(2) -0.0013(19) 0.0130(17) -0.0036(19)
C9 0.063(2) 0.053(3) 0.051(2) 0.0024(18) 0.0100(18) -0.0059(19)
C10 0.056(2) 0.053(3) 0.052(2) 0.0004(18) 0.0110(17) 0.0026(18)
C11 0.052(2) 0.050(3) 0.049(2) -0.0006(17) 0.0084(16) -0.0034(17)
C12 0.057(2) 0.055(3) 0.047(2) -0.0045(17) 0.0120(16) -0.0035(18)
C13 0.064(2) 0.065(3) 0.053(2) -0.010(2) 0.0162(18) -0.010(2)
C14 0.075(3) 0.065(3) 0.056(2) -0.001(2) 0.022(2) -0.015(2)
C15 0.084(3) 0.057(3) 0.051(2) 0.0024(19) 0.015(2) -0.004(2)
C16 0.065(2) 0.067(3) 0.055(2) 0.002(2) 0.0111(19) -0.003(2)
C17 0.061(2) 0.055(3) 0.047(2) -0.0025(18) 0.0137(17) -0.0058(19)
N1 0.065(4) 0.071(5) 0.083(8) -0.010(7) -0.006(5) 0.012(4)
N1A 0.080(6) 0.080(6) 0.086(10) -0.010(8) -0.015(6) 0.014(6)
N2 0.058(8) 0.062(9) 0.051(7) -0.002(6) -0.005(5) -0.008(5)
N2A 0.27(3) 0.081(13) 0.119(15) 0.026(13) -0.073(15) -0.028(16)
N3 0.077(2) 0.052(3) 0.061(2) -0.0029(17) 0.0176(18) -0.0078(19)
N4 0.064(2) 0.059(3) 0.0558(19) -0.0056(17) 0.0166(16) 0.0057(17)
N5 0.0586(18) 0.052(2) 0.0447(16) 0.0001(14) 0.0110(14) 0.0009(15)
N6 0.070(2) 0.082(3) 0.054(2) 0.001(2) 0.0242(17) -0.006(2)
N7 0.067(2) 0.060(3) 0.069(2) 0.0107(19) 0.0214(18) 0.0048(18)
N8 0.0597(18) 0.051(2) 0.0512(18) -0.0001(15) 0.0146(14) 0.0030(15)
N9 0.063(2) 0.084(4) 0.072(2) 0.003(2) 0.0217(19) -0.003(2)
N10 0.059(2) 0.067(3) 0.0520(19) 0.0018(17) 0.0119(15) -0.0042(18)
N11 0.105(4) 0.079(4) 0.064(2) 0.015(2) 0.010(2) -0.013(3)
O1 0.072(5) 0.113(7) 0.073(8) 0.005(6) -0.006(5) -0.004(5)
O1A 0.081(7) 0.108(7) 0.094(11) -0.004(9) -0.022(8) 0.023(6)
O2 0.065(6) 0.085(7) 0.082(8) 0.004(6) 0.023(6) 0.007(5)
O2A 0.073(7) 0.083(10) 0.101(11) -0.021(9) -0.004(8) 0.016(7)
O3 0.105(9) 0.098(12) 0.121(11) 0.057(9) 0.047(9) 0.022(8)
O3A 0.29(3) 0.069(11) 0.129(12) 0.033(9) -0.084(14) -0.025(13)
O4 0.090(7) 0.076(9) 0.045(6) 0.010(5) 0.016(4) -0.015(5)
O4A 0.27(3) 0.086(13) 0.15(2) 0.025(15) -0.054(17) -0.021(17)
O5 0.080(2) 0.081(3) 0.078(2) -0.0029(18) 0.0288(18) -0.0117(19)
O6 0.0736(19) 0.075(3) 0.0566(18) 0.0012(15) 0.0070(14) 0.0005(17)
O7 0.091(2) 0.086(3) 0.077(2) -0.0049(19) 0.0435(19) 0.004(2)
O8 0.103(3) 0.089(3) 0.067(2) 0.0112(19) 0.0359(18) -0.004(2)
O9 0.097(2) 0.069(3) 0.0642(19) 0.0140(17) 0.0200(17) 0.0030(19)
O10 0.105(3) 0.055(3) 0.123(3) 0.024(2) 0.055(2) 0.016(2)
O11 0.105(3) 0.067(3) 0.078(2) 0.0135(18) 0.043(2) 0.028(2)
O12 0.071(2) 0.094(3) 0.080(2) 0.017(2) 0.0274(17) 0.015(2)
O13 0.062(2) 0.127(5) 0.152(4) 0.013(3) 0.023(2) -0.018(3)
O14 0.0691(18) 0.063(2) 0.0634(17) -0.0009(15) 0.0176(14) -0.0114(15)
O15 0.0620(18) 0.087(3) 0.092(2) 0.013(2) 0.0205(17) 0.0103(19)
O16 0.123(3) 0.090(4) 0.087(3) 0.023(2) 0.038(2) -0.021(3)
O17 0.119(4) 0.113(4) 0.104(3) 0.056(3) -0.016(3) -0.030(3)
C18 0.055(2) 0.071(4) 0.061(2) 0.003(2) 0.0123(19) -0.005(2)
C19 0.059(2) 0.077(4) 0.056(2) -0.006(2) 0.0142(19) -0.009(2)
C20 0.057(2) 0.063(3) 0.067(3) -0.011(2) 0.020(2) -0.012(2)
C21 0.052(2) 0.059(3) 0.059(2) -0.005(2) 0.0167(17) -0.0101(19)
C22 0.050(2) 0.061(3) 0.053(2) -0.0040(19) 0.0138(17) -0.0076(18)
C23 0.056(2) 0.068(3) 0.060(2) -0.002(2) 0.0155(18) -0.004(2)
C24 0.059(2) 0.050(3) 0.061(2) -0.0013(19) 0.0172(19) -0.0042(18)
C25 0.077(3) 0.046(3) 0.067(3) 0.003(2) 0.017(2) 0.001(2)
C26 0.067(3) 0.063(3) 0.060(2) 0.007(2) 0.013(2) 0.006(2)
C27 0.056(2) 0.061(3) 0.054(2) 0.0000(19) 0.0117(17) -0.0028(19)
C28 0.053(2) 0.054(3) 0.051(2) -0.0008(18) 0.0159(17) -0.0005(18)
C29 0.0490(19) 0.050(3) 0.056(2) 0.0009(18) 0.0120(16) -0.0046(17)
C30 0.061(2) 0.057(3) 0.057(2) 0.001(2) 0.0150(18) -0.003(2)
C31 0.078(3) 0.060(3) 0.056(2) 0.001(2) 0.006(2) -0.002(2)
C32 0.078(3) 0.057(3) 0.063(3) 0.005(2) 0.005(2) 0.001(2)
C33 0.071(3) 0.049(3) 0.067(3) -0.003(2) 0.012(2) 0.000(2)
C34 0.054(2) 0.059(3) 0.056(2) -0.0032(19) 0.0137(17) -0.0023(19)
N12 0.068(2) 0.084(4) 0.070(3) 0.005(2) 0.006(2) -0.008(2)
N13 0.063(2) 0.070(3) 0.076(3) -0.020(2) 0.0189(19) -0.016(2)
N14 0.0520(18) 0.065(3) 0.057(2) -0.0048(18) 0.0131(15) -0.0009(16)
N15 0.0579(19) 0.058(3) 0.067(2) -0.0013(18) 0.0114(16) -0.0048(17)
N16 0.0558(18) 0.051(2) 0.0557(18) -0.0015(15) 0.0132(15) -0.0028(15)
N17 0.106(4) 0.059(3) 0.080(3) 0.006(2) 0.006(3) -0.005(3)
N18 0.065(2) 0.061(3) 0.060(2) 0.0062(18) 0.0053(17) 0.0002(19)
N19 0.0553(18) 0.050(2) 0.0553(18) -0.0010(15) 0.0107(14) -0.0011(15)
N20 0.071(2) 0.059(3) 0.056(2) 0.0026(17) 0.0212(18) -0.0020(18)
N21 0.066(2) 0.057(3) 0.0571(19) 0.0001(17) 0.0158(17) -0.0006(17)
N22 0.109(4) 0.066(4) 0.077(3) 0.001(2) -0.007(3) 0.014(3)
O002 0.0729(19) 0.061(2) 0.0700(19) -0.0105(16) 0.0166(15) -0.0025(16)
O006 0.0646(17) 0.074(3) 0.0593(17) 0.0057(16) 0.0151(14) -0.0028(15)
O18 0.095(3) 0.083(3) 0.088(3) 0.009(2) 0.009(2) 0.017(2)
O19 0.094(3) 0.127(4) 0.064(2) 0.008(2) 0.0017(19) 0.005(3)
O20 0.083(2) 0.099(3) 0.073(2) -0.029(2) 0.0207(18) -0.012(2)
O21 0.084(2) 0.060(3) 0.091(2) -0.011(2) 0.0201(19) -0.0101(18)
O22 0.094(3) 0.053(3) 0.117(3) -0.001(2) 0.003(2) -0.014(2)
O23 0.201(6) 0.051(3) 0.124(4) 0.008(3) -0.043(4) 0.006(3)
O24 0.112(3) 0.073(3) 0.093(3) 0.014(2) -0.005(2) 0.011(2)
O25 0.150(4) 0.095(4) 0.107(3) 0.040(3) -0.058(3) -0.036(3)
O26 0.0653(17) 0.059(2) 0.0641(17) -0.0022(15) 0.0056(14) -0.0035(15)
O27 0.0625(18) 0.067(2) 0.0610(17) -0.0031(15) 0.0075(14) -0.0063(15)
O28 0.077(2) 0.077(3) 0.0671(19) -0.0077(17) 0.0216(16) 0.0057(18)
O29 0.158(5) 0.088(4) 0.101(3) -0.002(3) 0.001(3) 0.056(4)
O30 0.155(5) 0.099(4) 0.076(3) 0.012(2) -0.004(3) 0.031(3)
O31 0.090(2) 0.073(3) 0.0543(17) -0.0093(16) 0.0101(16) 0.0035(19)
O32 0.068(2) 0.076(3) 0.080(2) -0.0058(18) 0.0264(16) 0.0029(17)
C35 0.081(10) 0.090(10) 0.060(7) -0.013(6) 0.012(7) 0.008(7)
C35A 0.105(18) 0.21(3) 0.090(13) 0.038(17) 0.043(14) 0.049(18)
C36 0.071(14) 0.099(13) 0.099(15) 0.016(9) -0.008(9) 0.005(8)
C36A 0.074(17) 0.18(2) 0.078(15) -0.004(13) 0.012(15) 0.011(13)
N23 0.111(11) 0.124(14) 0.094(7) -0.024(7) 0.016(6) 0.024(9)
N23A 0.18(3) 0.23(3) 0.144(16) 0.046(18) 0.085(17) 0.08(2)

loop_
_atom_type_symbol
_atom_type_description
_atom_type_scat_dispersion_real
_atom_type_scat_dispersion_imag
_atom_type_scat_source
C C 0.0181 0.0091 'International Tables Vol C Tables 4.2.6.8 and 6.1.1.4'
H H 0.0000 0.0000 'International Tables Vol C Tables 4.2.6.8 and 6.1.1.4'
N N 0.0311 0.0180 'International Tables Vol C Tables 4.2.6.8 and 6.1.1.4'
O O 0.0492 0.0322 'International Tables Vol C Tables 4.2.6.8 and 6.1.1.4'

loop_
_geom_angle_atom_site_label_1
_geom_angle_atom_site_label_2
_geom_angle_atom_site_label_3
_geom_angle
_geom_angle_site_symmetry_1
_geom_angle_site_symmetry_3
_geom_angle_publ_flag
C2 C1 N1 113.3(11) . . ?
C2 C1 N1A 122.4(16) . . ?
C6 C1 C2 121.5(6) . . ?
C6 C1 N1 125.0(12) . . ?
C6 C1 N1A 116.0(15) . . ?
C1 C2 H2 120.4 . . ?
C3 C2 C1 119.2(5) . . ?
C3 C2 H2 120.4 . . ?
C2 C3 C4 123.1(6) . . ?
C2 C3 N2 123.3(7) . . ?
C2 C3 N2A 108.9(17) . . ?
C4 C3 N2 113.6(7) . . ?
C4 C3 N2A 127.4(17) . . ?
C3 C4 H4 121.5 . . ?
C3 C4 C5 116.9(6) . . ?
C5 C4 H4 121.5 . . ?
C4 C5 C6 123.5(5) . . ?
C4 C5 N3 114.1(5) . . ?
C6 C5 N3 122.4(4) . . ?
C1 C6 C5 115.3(5) . . ?
C1 C6 N4 121.5(5) . . ?
N4 C6 C5 123.1(4) . . ?
N4 C7 C8 124.2(4) . . ?
N5 C7 C8 120.4(4) . . ?
N5 C7 N4 115.4(4) . . ?
C7 C8 C9 119.4(4) . . ?
C7 C8 N6 121.0(5) . . ?
N6 C8 C9 119.6(4) . . ?
C10 C9 C8 118.0(4) . . ?
O9 C9 C8 123.3(4) . . ?
O9 C9 C10 118.7(5) . . ?
C9 C10 C11 118.4(4) . . ?
C9 C10 N7 121.3(4) . . ?
C11 C10 N7 120.2(4) . . ?
N5 C11 C10 121.7(4) . . ?
N5 C11 N8 115.0(4) . . ?
N8 C11 C10 123.2(4) . . ?
C17 C12 C13 115.1(4) . . ?
N8 C12 C13 121.5(4) . . ?
N8 C12 C17 123.5(4) . . ?
C12 C13 N9 120.7(4) . . ?
C14 C13 C12 123.1(5) . . ?
C14 C13 N9 116.2(4) . . ?
C13 C14 H14 120.9 . . ?
C15 C14 C13 118.3(5) . . ?
C15 C14 H14 120.9 . . ?
C14 C15 C16 121.7(5) . . ?
C14 C15 N11 120.1(5) . . ?
C16 C15 N11 118.2(5) . . ?
C15 C16 H16 120.7 . . ?
C17 C16 C15 118.6(5) . . ?
C17 C16 H16 120.7 . . ?
C12 C17 N10 121.7(4) . . ?
C16 C17 C12 123.2(4) . . ?
C16 C17 N10 115.1(4) . . ?
O1 N1 C1 117.6(13) . . ?
O1 N1 O2 127.7(14) . . ?
O2 N1 C1 114.6(14) . . ?
O1A N1A C1 117(2) . . ?
O1A N1A O2A 117(2) . . ?
O2A N1A C1 126(2) . . ?
O3 N2 C3 115.8(12) . . ?
O4 N2 C3 120.3(13) . . ?
O4 N2 O3 123.8(17) . . ?
O3A N2A C3 126(3) . . ?
O3A N2A O4A 127(4) . . ?
O4A N2A C3 106(3) . . ?
O5 N3 C5 117.8(4) . . ?
O6 N3 C5 118.4(4) . . ?
O6 N3 O5 123.7(4) . . ?
C6 N4 H4A 118.5 . . ?
C7 N4 C6 123.0(4) . . ?
C7 N4 H4A 118.5 . . ?
C11 N5 C7 122.1(4) . . ?
O7 N6 C8 120.0(4) . . ?
O7 N6 O8 120.4(4) . . ?
O8 N6 C8 119.6(5) . . ?
O10 N7 C10 119.8(4) . . ?
O10 N7 O11 121.2(5) . . ?
O11 N7 C10 118.9(4) . . ?
C11 N8 C12 124.1(4) . . ?
C11 N8 H8 117.9 . . ?
C12 N8 H8 117.9 . . ?
O12 N9 C13 117.4(4) . . ?
O13 N9 C13 117.8(5) . . ?
O13 N9 O12 124.8(5) . . ?
O14 N10 C17 118.7(4) . . ?
O14 N10 O15 124.7(4) . . ?
O15 N10 C17 116.5(4) . . ?
O16 N11 C15 117.6(5) . . ?
O17 N11 C15 117.4(5) . . ?
O17 N11 O16 124.9(5) . . ?
C9 O9 H9 109.5 . . ?
C19 C18 C23 122.3(5) . . ?
C19 C18 N12 118.8(4) . . ?
C23 C18 N12 118.9(5) . . ?
C18 C19 H19 120.6 . . ?
C18 C19 C20 118.8(4) . . ?
C20 C19 H19 120.6 . . ?
C19 C20 C21 122.7(5) . . ?
C19 C20 N13 115.5(4) . . ?
C21 C20 N13 121.8(5) . . ?
C22 C21 C20 115.0(4) . . ?
N15 C21 C20 120.2(5) . . ?
N15 C21 C22 124.8(4) . . ?
C21 C22 N14 121.4(4) . . ?
C23 C22 C21 123.4(4) . . ?
C23 C22 N14 114.8(4) . . ?
C18 C23 H23 121.1 . . ?
C22 C23 C18 117.7(5) . . ?
C22 C23 H23 121.1 . . ?
N15 C24 C25 120.6(5) . . ?
N16 C24 C25 122.3(4) . . ?
N16 C24 N15 117.1(4) . . ?
C24 C25 C26 117.9(5) . . ?
N17 C25 C24 121.9(5) . . ?
N17 C25 C26 120.2(5) . . ?
C27 C26 C25 118.1(4) . . ?
O24 C26 C25 122.4(5) . . ?
O24 C26 C27 119.5(5) . . ?
C26 C27 C28 119.2(4) . . ?
C26 C27 N18 120.0(4) . . ?
C28 C27 N18 120.7(5) . . ?
N16 C28 C27 121.7(4) . . ?
N16 C28 N19 116.9(4) . . ?
N19 C28 C27 121.4(4) . . ?
C30 C29 C34 115.3(4) . . ?
C30 C29 N19 124.3(4) . . ?
N19 C29 C34 120.3(4) . . ?
C29 C30 N20 121.0(4) . . ?
C31 C30 C29 122.9(5) . . ?
C31 C30 N20 115.9(4) . . ?
C30 C31 H31 120.7 . . ?
C32 C31 C30 118.6(4) . . ?
C32 C31 H31 120.7 . . ?
C31 C32 C33 122.7(5) . . ?
C31 C32 N22 118.5(5) . . ?
C33 C32 N22 118.7(5) . . ?
C32 C33 H33 121.5 . . ?
C34 C33 C32 117.1(5) . . ?
C34 C33 H33 121.5 . . ?
C29 C34 N21 119.5(4) . . ?
C33 C34 C29 123.4(4) . . ?
C33 C34 N21 117.1(4) . . ?
O18 N12 C18 118.3(4) . . ?
O18 N12 O19 124.8(5) . . ?
O19 N12 C18 116.9(5) . . ?
O20 N13 C20 118.1(5) . . ?
O20 N13 O21 123.9(5) . . ?
O21 N13 C20 117.9(4) . . ?
O002 N14 C22 117.0(4) . . ?
O006 N14 C22 117.6(4) . . ?
O006 N14 O002 125.3(4) . . ?
C21 N15 H15 116.6 . . ?
C24 N15 C21 126.7(5) . . ?
C24 N15 H15 116.6 . . ?
C24 N16 C28 120.4(4) . . ?
O22 N17 C25 120.6(5) . . ?
O22 N17 O23 120.2(6) . . ?
O23 N17 C25 119.2(5) . . ?
O25 N18 C27 118.2(5) . . ?
O25 N18 O26 121.2(4) . . ?
O26 N18 C27 120.5(4) . . ?
C28 N19 C29 126.3(4) . . ?
C28 N19 H19A 116.9 . . ?
C29 N19 H19A 116.9 . . ?
O31 N20 C30 116.8(4) . . ?
O31 N20 O32 124.8(4) . . ?
O32 N20 C30 118.3(4) . . ?
O27 N21 C34 118.2(4) . . ?
O28 N21 C34 116.7(4) . . ?
O28 N21 O27 125.0(4) . . ?
O29 N22 C32 119.0(5) . . ?
O29 N22 O30 124.3(5) . . ?
O30 N22 C32 116.7(5) . . ?
C26 O24 H24 109.5 . . ?
N23 C35 C36 168(2) . . ?
N23A C35A C36A 172(4) . . ?
C35 C36 H36A 109.5 . . ?
C35 C36 H36B 109.5 . . ?
C35 C36 H36C 109.5 . . ?
H36A C36 H36B 109.5 . . ?
H36A C36 H36C 109.5 . . ?
H36B C36 H36C 109.5 . . ?
C35A C36A H36D 109.5 . . ?
C35A C36A H36E 109.5 . . ?
C35A C36A H36F 109.5 . . ?
H36D C36A H36E 109.5 . . ?
H36D C36A H36F 109.5 . . ?
H36E C36A H36F 109.5 . . ?

loop_
_geom_bond_atom_site_label_1
_geom_bond_atom_site_label_2
_geom_bond_distance
_geom_bond_site_symmetry_2
_geom_bond_publ_flag
C1 C2 1.405(9) . ?
C1 C6 1.391(7) . ?
C1 N1 1.451(13) . ?
C1 N1A 1.497(17) . ?
C2 H2 0.9500 . ?
C2 C3 1.341(10) . ?
C3 C4 1.359(10) . ?
C3 N2 1.496(19) . ?
C3 N2A 1.48(4) . ?
C4 H4 0.9500 . ?
C4 C5 1.396(7) . ?
C5 C6 1.405(7) . ?
C5 N3 1.455(7) . ?
C6 N4 1.398(6) . ?
C7 C8 1.416(7) . ?
C7 N4 1.353(6) . ?
C7 N5 1.331(6) . ?
C8 C9 1.425(7) . ?
C8 N6 1.422(6) . ?
C9 C10 1.412(6) . ?
C9 O9 1.311(6) . ?
C10 C11 1.419(6) . ?
C10 N7 1.431(6) . ?
C11 N5 1.328(6) . ?
C11 N8 1.351(6) . ?
C12 C13 1.406(6) . ?
C12 C17 1.402(7) . ?
C12 N8 1.392(6) . ?
C13 C14 1.381(7) . ?
C13 N9 1.472(7) . ?
C14 H14 0.9500 . ?
C14 C15 1.371(8) . ?
C15 C16 1.380(7) . ?
C15 N11 1.463(7) . ?
C16 H16 0.9500 . ?
C16 C17 1.372(7) . ?
C17 N10 1.469(6) . ?
N1 O1 1.207(12) . ?
N1 O2 1.208(12) . ?
N1A O1A 1.248(16) . ?
N1A O2A 1.249(16) . ?
N2 O3 1.24(3) . ?
N2 O4 1.237(18) . ?
N2A O3A 1.11(4) . ?
N2A O4A 1.23(2) . ?
N3 O5 1.238(6) . ?
N3 O6 1.215(5) . ?
N4 H4A 0.8800 . ?
N6 O7 1.236(6) . ?
N6 O8 1.249(6) . ?
N7 O10 1.228(6) . ?
N7 O11 1.230(5) . ?
N8 H8 0.8800 . ?
N9 O12 1.218(6) . ?
N9 O13 1.210(7) . ?
N10 O14 1.220(5) . ?
N10 O15 1.235(6) . ?
N11 O16 1.218(7) . ?
N11 O17 1.215(8) . ?
O9 H9 0.8400 . ?
C18 C19 1.364(8) . ?
C18 C23 1.387(7) . ?
C18 N12 1.470(7) . ?
C19 H19 0.9500 . ?
C19 C20 1.380(8) . ?
C20 C21 1.416(6) . ?
C20 N13 1.467(7) . ?
C21 C22 1.408(7) . ?
C21 N15 1.382(6) . ?
C22 C23 1.384(7) . ?
C22 N14 1.475(6) . ?
C23 H23 0.9500 . ?
C24 C25 1.427(7) . ?
C24 N15 1.368(6) . ?
C24 N16 1.321(6) . ?
C25 C26 1.431(8) . ?
C25 N17 1.418(7) . ?
C26 C27 1.392(8) . ?
C26 O24 1.315(7) . ?
C27 C28 1.419(7) . ?
C27 N18 1.445(6) . ?
C28 N16 1.340(6) . ?
C28 N19 1.353(6) . ?
C29 C30 1.403(6) . ?
C29 C34 1.404(7) . ?
C29 N19 1.404(6) . ?
C30 C31 1.368(7) . ?
C30 N20 1.478(7) . ?
C31 H31 0.9500 . ?
C31 C32 1.359(8) . ?
C32 C33 1.386(7) . ?
C32 N22 1.464(7) . ?
C33 H33 0.9500 . ?
C33 C34 1.378(7) . ?
C34 N21 1.479(6) . ?
N12 O18 1.197(7) . ?
N12 O19 1.224(6) . ?
N13 O20 1.214(6) . ?
N13 O21 1.236(6) . ?
N14 O002 1.225(5) . ?
N14 O006 1.223(5) . ?
N15 H15 0.8800 . ?
N17 O22 1.226(7) . ?
N17 O23 1.244(7) . ?
N18 O25 1.216(6) . ?
N18 O26 1.219(6) . ?
N19 H19A 0.8800 . ?
N20 O31 1.219(5) . ?
N20 O32 1.223(6) . ?
N21 O27 1.217(5) . ?
N21 O28 1.213(5) . ?
N22 O29 1.195(7) . ?
N22 O30 1.235(7) . ?
O24 H24 0.8400 . ?
C35 C36 1.35(3) . ?
C35 N23 1.112(19) . ?
C35A C36A 1.455(9) . ?
C35A N23A 1.136(9) . ?
C36 H36A 0.9800 . ?
C36 H36B 0.9800 . ?
C36 H36C 0.9800 . ?
C36A H36D 0.9800 . ?
C36A H36E 0.9800 . ?
C36A H36F 0.9800 . ?

loop_
_geom_torsion_atom_site_label_1
_geom_torsion_atom_site_label_2
_geom_torsion_atom_site_label_3
_geom_torsion_atom_site_label_4
_geom_torsion
_geom_torsion_site_symmetry_1
_geom_torsion_site_symmetry_2
_geom_torsion_site_symmetry_3
_geom_torsion_site_symmetry_4
_geom_torsion_publ_flag
C1 C2 C3 C4 -5.7(9) . . . . ?
C1 C2 C3 N2 173.6(8) . . . . ?
C1 C2 C3 N2A -177.2(14) . . . . ?
C1 C6 N4 C7 127.4(5) . . . . ?
C2 C1 C6 C5 0.1(7) . . . . ?
C2 C1 C6 N4 -176.9(5) . . . . ?
C2 C1 N1 O1 33(3) . . . . ?
C2 C1 N1 O2 -150(2) . . . . ?
C2 C1 N1A O1A 24(5) . . . . ?
C2 C1 N1A O2A -155(4) . . . . ?
C2 C3 C4 C5 0.5(9) . . . . ?
C2 C3 N2 O3 28.6(18) . . . . ?
C2 C3 N2 O4 -150.1(11) . . . . ?
C2 C3 N2A O3A 19(4) . . . . ?
C2 C3 N2A O4A -151(3) . . . . ?
C3 C4 C5 C6 5.4(8) . . . . ?
C3 C4 C5 N3 -172.7(5) . . . . ?
C4 C3 N2 O3 -152.0(15) . . . . ?
C4 C3 N2 O4 29.3(16) . . . . ?
C4 C3 N2A O3A -152(3) . . . . ?
C4 C3 N2A O4A 38(4) . . . . ?
C4 C5 C6 C1 -5.5(7) . . . . ?
C4 C5 C6 N4 171.4(5) . . . . ?
C4 C5 N3 O5 -32.5(7) . . . . ?
C4 C5 N3 O6 145.2(5) . . . . ?
C5 C6 N4 C7 -49.3(6) . . . . ?
C6 C1 C2 C3 5.3(8) . . . . ?
C6 C1 N1 O1 -143(2) . . . . ?
C6 C1 N1 O2 34(3) . . . . ?
C6 C1 N1A O1A -159(3) . . . . ?
C6 C1 N1A O2A 22(6) . . . . ?
C6 C5 N3 O5 149.4(5) . . . . ?
C6 C5 N3 O6 -33.0(7) . . . . ?
C7 C8 C9 C10 -2.4(6) . . . . ?
C7 C8 C9 O9 176.7(4) . . . . ?
C7 C8 N6 O7 5.9(7) . . . . ?
C7 C8 N6 O8 -174.1(4) . . . . ?
C8 C7 N4 C6 178.2(4) . . . . ?
C8 C7 N5 C11 -0.2(6) . . . . ?
C8 C9 C10 C11 1.1(6) . . . . ?
C8 C9 C10 N7 -174.7(4) . . . . ?
C9 C8 N6 O7 -171.9(4) . . . . ?
C9 C8 N6 O8 8.0(6) . . . . ?
C9 C10 C11 N5 0.6(6) . . . . ?
C9 C10 C11 N8 -179.0(4) . . . . ?
C9 C10 N7 O10 14.8(7) . . . . ?
C9 C10 N7 O11 -168.3(4) . . . . ?
C10 C11 N5 C7 -1.1(6) . . . . ?
C10 C11 N8 C12 172.0(4) . . . . ?
C11 C10 N7 O10 -161.0(5) . . . . ?
C11 C10 N7 O11 16.0(6) . . . . ?
C12 C13 C14 C15 -2.7(7) . . . . ?
C12 C13 N9 O12 30.4(7) . . . . ?
C12 C13 N9 O13 -151.8(5) . . . . ?
C12 C17 N10 O14 -35.2(6) . . . . ?
C12 C17 N10 O15 146.3(4) . . . . ?
C13 C12 C17 C16 -1.5(7) . . . . ?
C13 C12 C17 N10 175.8(4) . . . . ?
C13 C12 N8 C11 130.6(5) . . . . ?
C13 C14 C15 C16 2.1(8) . . . . ?
C13 C14 C15 N11 -177.3(5) . . . . ?
C14 C13 N9 O12 -152.2(5) . . . . ?
C14 C13 N9 O13 25.5(7) . . . . ?
C14 C15 C16 C17 -1.2(8) . . . . ?
C14 C15 N11 O16 -9.6(8) . . . . ?
C14 C15 N11 O17 170.6(6) . . . . ?
C15 C16 C17 C12 1.0(7) . . . . ?
C15 C16 C17 N10 -176.5(4) . . . . ?
C16 C15 N11 O16 171.1(5) . . . . ?
C16 C15 N11 O17 -8.8(8) . . . . ?
C16 C17 N10 O14 142.3(4) . . . . ?
C16 C17 N10 O15 -36.2(6) . . . . ?
C17 C12 C13 C14 2.4(7) . . . . ?
C17 C12 C13 N9 179.6(4) . . . . ?
C17 C12 N8 C11 -49.6(6) . . . . ?
N1 C1 C2 C3 -170.5(15) . . . . ?
N1 C1 C6 C5 175.4(16) . . . . ?
N1 C1 C6 N4 -1.5(18) . . . . ?
N1A C1 C2 C3 -178(2) . . . . ?
N1A C1 C6 C5 -177(2) . . . . ?
N1A C1 C6 N4 6(2) . . . . ?
N2 C3 C4 C5 -178.9(7) . . . . ?
N2A C3 C4 C5 170.4(17) . . . . ?
N3 C5 C6 C1 172.5(5) . . . . ?
N3 C5 C6 N4 -10.6(7) . . . . ?
N4 C7 C8 C9 -177.3(4) . . . . ?
N4 C7 C8 N6 4.9(6) . . . . ?
N4 C7 N5 C11 179.1(4) . . . . ?
N5 C7 C8 C9 2.0(6) . . . . ?
N5 C7 C8 N6 -175.9(4) . . . . ?
N5 C7 N4 C6 -1.1(6) . . . . ?
N5 C11 N8 C12 -7.6(6) . . . . ?
N6 C8 C9 C10 175.5(4) . . . . ?
N6 C8 C9 O9 -5.5(7) . . . . ?
N7 C10 C11 N5 176.5(4) . . . . ?
N7 C10 C11 N8 -3.2(6) . . . . ?
N8 C11 N5 C7 178.5(4) . . . . ?
N8 C12 C13 C14 -177.7(4) . . . . ?
N8 C12 C13 N9 -0.5(7) . . . . ?
N8 C12 C17 C16 178.6(4) . . . . ?
N8 C12 C17 N10 -4.1(7) . . . . ?
N9 C13 C14 C15 180.0(5) . . . . ?
N11 C15 C16 C17 178.2(5) . . . . ?
O9 C9 C10 C11 -178.0(4) . . . . ?
O9 C9 C10 N7 6.2(6) . . . . ?
C18 C19 C20 C21 -2.9(7) . . . . ?
C18 C19 C20 N13 175.3(4) . . . . ?
C19 C18 C23 C22 1.3(7) . . . . ?
C19 C18 N12 O18 165.0(5) . . . . ?
C19 C18 N12 O19 -15.0(7) . . . . ?
C19 C20 C21 C22 4.8(6) . . . . ?
C19 C20 C21 N15 -176.2(4) . . . . ?
C19 C20 N13 O20 22.9(6) . . . . ?
C19 C20 N13 O21 -153.8(4) . . . . ?
C20 C21 C22 C23 -3.8(6) . . . . ?
C20 C21 C22 N14 168.4(4) . . . . ?
C20 C21 N15 C24 139.9(5) . . . . ?
C21 C20 N13 O20 -158.8(4) . . . . ?
C21 C20 N13 O21 24.4(6) . . . . ?
C21 C22 C23 C18 0.9(7) . . . . ?
C21 C22 N14 O002 147.2(4) . . . . ?
C21 C22 N14 O006 -35.9(6) . . . . ?
C22 C21 N15 C24 -41.3(7) . . . . ?
C23 C18 C19 C20 -0.3(7) . . . . ?
C23 C18 N12 O18 -12.2(7) . . . . ?
C23 C18 N12 O19 167.9(5) . . . . ?
C23 C22 N14 O002 -40.0(5) . . . . ?
C23 C22 N14 O006 137.0(4) . . . . ?
C24 C25 C26 C27 2.1(7) . . . . ?
C24 C25 C26 O24 -176.9(5) . . . . ?
C24 C25 N17 O22 -2.6(9) . . . . ?
C24 C25 N17 O23 177.3(6) . . . . ?
C25 C24 N15 C21 178.8(4) . . . . ?
C25 C24 N16 C28 -2.0(7) . . . . ?
C25 C26 C27 C28 -6.7(7) . . . . ?
C25 C26 C27 N18 175.3(4) . . . . ?
C26 C25 N17 O22 178.3(5) . . . . ?
C26 C25 N17 O23 -1.8(9) . . . . ?
C26 C27 C28 N16 7.4(6) . . . . ?
C26 C27 C28 N19 -175.3(4) . . . . ?
C26 C27 N18 O25 -20.7(8) . . . . ?
C26 C27 N18 O26 164.0(5) . . . . ?
C27 C28 N16 C24 -3.0(6) . . . . ?
C27 C28 N19 C29 -178.2(4) . . . . ?
C28 C27 N18 O25 161.3(6) . . . . ?
C28 C27 N18 O26 -14.1(7) . . . . ?
C29 C30 C31 C32 0.4(8) . . . . ?
C29 C30 N20 O31 150.6(4) . . . . ?
C29 C30 N20 O32 -34.2(6) . . . . ?
C29 C34 N21 O27 41.7(6) . . . . ?
C29 C34 N21 O28 -140.2(5) . . . . ?
C30 C29 C34 C33 1.8(6) . . . . ?
C30 C29 C34 N21 -176.5(4) . . . . ?
C30 C29 N19 C28 -46.7(6) . . . . ?
C30 C31 C32 C33 0.1(8) . . . . ?
C30 C31 C32 N22 177.9(5) . . . . ?
C31 C30 N20 O31 -34.6(6) . . . . ?
C31 C30 N20 O32 140.7(5) . . . . ?
C31 C32 C33 C34 0.4(8) . . . . ?
C31 C32 N22 O29 158.7(7) . . . . ?
C31 C32 N22 O30 -22.7(8) . . . . ?
C32 C33 C34 C29 -1.4(7) . . . . ?
C32 C33 C34 N21 177.0(4) . . . . ?
C33 C32 N22 O29 -23.5(9) . . . . ?
C33 C32 N22 O30 155.1(6) . . . . ?
C33 C34 N21 O27 -136.8(5) . . . . ?
C33 C34 N21 O28 41.3(6) . . . . ?
C34 C29 C30 C31 -1.3(7) . . . . ?
C34 C29 C30 N20 173.2(4) . . . . ?
C34 C29 N19 C28 132.4(4) . . . . ?
N12 C18 C19 C20 -177.4(4) . . . . ?
N12 C18 C23 C22 178.4(4) . . . . ?
N13 C20 C21 C22 -173.3(4) . . . . ?
N13 C20 C21 N15 5.6(6) . . . . ?
N14 C22 C23 C18 -171.8(4) . . . . ?
N15 C21 C22 C23 177.3(4) . . . . ?
N15 C21 C22 N14 -10.4(6) . . . . ?
N15 C24 C25 C26 -178.9(4) . . . . ?
N15 C24 C25 N17 2.0(7) . . . . ?
N15 C24 N16 C28 179.3(4) . . . . ?
N16 C24 C25 C26 2.4(7) . . . . ?
N16 C24 C25 N17 -176.8(5) . . . . ?
N16 C24 N15 C21 -2.4(7) . . . . ?
N16 C28 N19 C29 -0.8(6) . . . . ?
N17 C25 C26 C27 -178.8(5) . . . . ?
N17 C25 C26 O24 2.3(8) . . . . ?
N18 C27 C28 N16 -174.5(4) . . . . ?
N18 C27 C28 N19 2.7(6) . . . . ?
N19 C28 N16 C24 179.6(4) . . . . ?
N19 C29 C30 C31 177.9(4) . . . . ?
N19 C29 C30 N20 -7.7(6) . . . . ?
N19 C29 C34 C33 -177.3(4) . . . . ?
N19 C29 C34 N21 4.3(6) . . . . ?
N20 C30 C31 C32 -174.3(5) . . . . ?
N22 C32 C33 C34 -177.4(5) . . . . ?
O24 C26 C27 C28 172.3(5) . . . . ?
O24 C26 C27 N18 -5.7(7) . . . . ?
